data_2000814
loop_
_publ_author_name
'Lugan, N.'
'Lavigne, G.'
'Bonnet, J.-J.'

_publ_section_title
;Structural characterization of
 1,1,1,2,2,2,3,3,3-nonacarbonyl-1,2-\m-iodo-1,2,3-[\m~3~-(phenylpyridylphosphido)-\m-<i>P</i>,<i>N</i>]-<i>triangulo</i>-triruthenium
;
_journal_issue 6
_journal_name_full 'Acta Crystallographica Section C'
_journal_page_first 999
_journal_page_last 1002
_journal_paper_doi 10.1107/S010827019101260X
_journal_volume 48
_journal_year 1992
_chemical_formula_sum 'C20 H9 I N O9 P Ru3'
_chemical_formula_weight 868.4
_symmetry_cell_setting monoclinic
_symmetry_space_group_name_Hall '-P 2ybc'
_symmetry_space_group_name_H-M 'P 1 21/c 1'
_cell_angle_alpha 90
_cell_angle_beta 97.94(2)
_cell_angle_gamma 90
_cell_formula_units_Z 4
_cell_length_a 10.0580(10)
_cell_length_b 14.182(3)
_cell_length_c 17.988(3)
_cell_volume 2541.3(7)
_diffrn_radiation_type Mo
_diffrn_radiation_wavelength 0.71069
_exptl_absorpt_coefficient_mu 3.040
_exptl_crystal_density_diffrn 2.269
_exptl_crystal_F_000 1632
_cod_data_source_file pa0254.cif
_cod_data_source_block pa0254a
_cod_original_cell_volume 2541
_cod_original_formula_sum 'C20 H9 I1 N1 O9 P1 Ru3'
_cod_database_code 2000814

loop_
_atom_site_label
_atom_site_fract_x
_atom_site_fract_y
_atom_site_fract_z
_atom_site_U_iso_or_equiv
Ru(1) .16007(3) .25987(3) .06947(2) 3.41(6)
Ru(2) .27823(4) .13858(2) .18542(2) 3.44(6)
Ru(3) .18751(3) .37510(2) .20082(2) 3.23(6)
I(1) .12720(3) .22118(2) .28796(2) 4.69(6)
P(1) .38620(10) .28613(7) .19911(6) 3.0(2)
C(1) -.0057(5) .2234(4) .0971(3) 5.0(9)
O(1) -.1081(4) .2022(3) .1103(3) 8.0(9)
C(2) .0777(5) .3550(4) .0014(3) 4.7(8)
O(2) .0231(5) .4040(3) -.0412(2) 8.0(9)
C(3) .1588(5) .1587(4) .0002(3) 5.4(9)
O(3) .1528(6) .0971(4) -.0417(3) 10.0(10)
C(4) .3802(5) .1016(3) .1118(3) 4.6(8)
O(4) .4477(4) .0789(3) .0695(2) 6.9(8)
C(5) .1415(5) .0415(4) .1601(3) 5.5(9)
O(5) .0633(4) -.0144(3) .1478(3) 8.5(9)
C(6) .3870(5) .0730(3) .2646(3) 4.7(8)
O(6) .4575(5) .0313(3) .3072(2) 7.5(8)
C(7) .0003(5) .4114(4) .1810(3) 5.1(9)
O(7) -.1093(4) .4314(3) .1690(3) 7.8(9)
C(8) .2335(5) .4589(4) .2856(3) 4.8(8)
O(8) .2595(4) .5182(3) .3281(2) 7.4(8)
C(9) .2328(5) .4586(3) .1291(3) 4.0(7)
O(9) .2626(4) .5121(3) .0872(2) 5.8(7)
C(11) .5323(3) .2903(2) .2725(2) 3.63(9)
C(12) .5360(3) .3495(2) .3347(2) 4.90(10)
C(13) .6469(3) .3481(2) .3906(2) 6.5(2)
C(14) .7541(3) .2876(2) .3843(2) 6.8(2)
C(15) .7504(3) .2284(2) .3221(2) 5.90(10)
C(16) .6395(3) .2298(2) .2662(2) 4.70(10)
N(1) .3613(4) .3031(3) .0519(2) 3.6(6)
C(21) .4554(4) .3120(3) .1132(2) 3.2(7)
C(22) .5843(4) .3427(3) .1060(3) 4.0(8)
C(23) .6190(5) .3600(4) .0359(3) 6.0(10)
C(24) .5234(5) .3497(4) -.0248(3) 6.0(10)
C(25) .3964(5) .3205(4) -.0155(2) 4.7(8)
H(12) .461 .392 .339 .0050
H(13) .649 .389 .434 .0050
H(14) .831 .287 .423 .0050
H(15) .825 .186 .318 .0050
H(16) .637 .189 .223 .0050
H(22) .650 .352 .150 .0050
H(23) .710 .379 .030 .0050
H(24) .545 .363 -.075 .0050
H(25) .330 .312 -.060 .0050

loop_
_geom_bond_atom_site_label_1
_geom_bond_atom_site_label_2
_geom_bond_distance
Ru(1) N(1) 2.179(4)
Ru(1) C(1) 1.877(6)
Ru(1) C(2) 1.930(5)
Ru(1) C(3) 1.898(5)
Ru(2) I(1) 2.8030(10)
Ru(2) P(1) 2.3550(10)
Ru(2) C(4) 1.859(5)
Ru(2) C(5) 1.955(5)
Ru(2) C(6) 1.913(4)
Ru(3) I(1) 2.8020(10)
Ru(3) P(1) 2.3680(10)
Ru(3) C(7) 1.937(5)
Ru(3) C(8) 1.939(5)
Ru(3) C(9) 1.855(5)
P(1) C(21) 1.818(3)
P(1) C(11) 1.835(3)
N(1) C(21) 1.355(5)
O(1) C(1) 1.130(7)
O(2) C(2) 1.121(6)
O(3) C(3) 1.151(7)
O(4) C(4) 1.134(7)
O(5) C(5) 1.117(7)
O(6) C(6) 1.135(6)
O(7) C(7) 1.130(6)
O(8) C(8) 1.142(6)
O(9) C(9) 1.138(6)
